data_4125084
loop_
_publ_author_name
'Kojima, Chiemi'
'Lee, Ka-Ho'
'Lin, Zhenyang'
'Yamashita, Makoto'

_publ_section_title
;
 Direct and Base-Catalyzed Diboration of Alkynes Using the Unsymmetrical
 Diborane(4), pinB-BMes2.
;
_journal_issue 20
_journal_name_full 'Journal of the American Chemical Society'
_journal_page_first 6662
_journal_page_last 6669
_journal_paper_doi 10.1021/jacs.6b03686
_journal_volume 138
_journal_year 2016
_chemical_formula_moiety 'C33 H39 B2 F3 O2'
_chemical_formula_sum 'C33 H39 B2 F3 O2'
_chemical_formula_weight 546.26
_chemical_name_systematic
;
 ?
;
_space_group_crystal_system triclinic
_space_group_IT_number 2
_space_group_name_Hall '-P 1'
_space_group_name_H-M_alt 'P -1'
_symmetry_space_group_name_Hall '-P 1'
_symmetry_space_group_name_H-M 'P -1'
_atom_sites_solution_hydrogens geom
_audit_creation_method SHELXL-2014
_cell_angle_alpha 70.166(8)
_cell_angle_beta 81.088(9)
_cell_angle_gamma 69.721(8)
_cell_formula_units_Z 2
_cell_length_a 8.4771(16)
_cell_length_b 12.1269(17)
_cell_length_c 16.329(3)
_cell_measurement_reflns_used 4151
_cell_measurement_temperature 93(2)
_cell_measurement_theta_max 31.2768
_cell_measurement_theta_min 2.5638
_cell_volume 1479.9(5)
_computing_cell_refinement 'RIGAKU CrystalClear'
_computing_data_collection 'RIGAKU CrystalClear'
_computing_data_reduction 'RIGAKU CrystalClear'
_computing_molecular_graphics 'Yadokari-XG 2009(Wakita Nemoto et al.)'
_computing_publication_material 'Yadokari-XG 2009(Wakita,Nemoto et al.)'
_computing_structure_refinement 'SHELXL-2014 (Sheldrick, 2014)'
_computing_structure_solution SIR-97
_diffrn_ambient_temperature 93(2)
_diffrn_detector_area_resol_mean 28.5714
_diffrn_measured_fraction_theta_full 0.963
_diffrn_measured_fraction_theta_max 0.963
_diffrn_measurement_device_type 'Rigaku VariMax Saturn'
_diffrn_measurement_method 'omega scans'
_diffrn_radiation_monochromator Confocal
_diffrn_radiation_source 'rotating-anode X-ray tube'
_diffrn_radiation_type MoK\a
_diffrn_radiation_wavelength 0.71075
_diffrn_reflns_av_R_equivalents 0.0319
_diffrn_reflns_av_unetI/netI 0.0724
_diffrn_reflns_Laue_measured_fraction_full 0.963
_diffrn_reflns_Laue_measured_fraction_max 0.963
_diffrn_reflns_limit_h_max 10
_diffrn_reflns_limit_h_min -10
_diffrn_reflns_limit_k_max 15
_diffrn_reflns_limit_k_min -11
_diffrn_reflns_limit_l_max 21
_diffrn_reflns_limit_l_min -17
_diffrn_reflns_number 12158
_diffrn_reflns_point_group_measured_fraction_full 0.963
_diffrn_reflns_point_group_measured_fraction_max 0.963
_diffrn_reflns_theta_full 27.464
_diffrn_reflns_theta_max 27.464
_diffrn_reflns_theta_min 3.234
_exptl_absorpt_coefficient_mu 0.086
_exptl_absorpt_correction_T_max 1.0000
_exptl_absorpt_correction_T_min 0.9111
_exptl_absorpt_correction_type multi-scan
_exptl_absorpt_process_details 'Jacobson, R. (1998) Private communication'
_exptl_crystal_colour Yellow
_exptl_crystal_density_diffrn 1.226
_exptl_crystal_description Prism
_exptl_crystal_F_000 580
_exptl_crystal_size_max 0.200
_exptl_crystal_size_mid 0.200
_exptl_crystal_size_min 0.180
_refine_diff_density_max 0.307
_refine_diff_density_min -0.369
_refine_diff_density_rms 0.080
_refine_ls_extinction_method none
_refine_ls_goodness_of_fit_ref 0.977
_refine_ls_hydrogen_treatment constr
_refine_ls_matrix_type full
_refine_ls_number_parameters 371
_refine_ls_number_reflns 6512
_refine_ls_number_restraints 0
_refine_ls_restrained_S_all 0.977
_refine_ls_R_factor_all 0.0802
_refine_ls_R_factor_gt 0.0491
_refine_ls_shift/su_max 0.000
_refine_ls_shift/su_mean 0.000
_refine_ls_structure_factor_coef Fsqd
_refine_ls_weighting_details 'w=1/[\s^2^(Fo^2^)+(0.0744P)^2^] where P=(Fo^2^+2Fc^2^)/3'
_refine_ls_weighting_scheme calc
_refine_ls_wR_factor_gt 0.1160
_refine_ls_wR_factor_ref 0.1436
_reflns_Friedel_coverage 0.000
_reflns_number_gt 3784
_reflns_number_total 6512
_reflns_threshold_expression 'I > 2\s(I)'
_cod_data_source_file ja6b03686_si_002.cif
_cod_data_source_block 3Ec
_cod_depositor_comments
;
The following automatic conversions were performed:

'_exptl_absorpt_correction_type' value 'Multi-scan' changed to
'multi-scan' according to
/usr/data/users/saulius/crontab/automatic-downloads/rss-feeds/ACS/lib/dictionaries/cif_core.dic
dictionary named 'cif_core.dic' version 2.4.2 from 2011-04-26.

Automatic conversion script
Id: cif_fix_values 4268 2015-11-12 08:31:59Z antanas 

 Adding full bibliography for 4125073--4125084.cif.
;
_cod_database_code 4125084
_shelx_space_group_comment
;
The symmetry employed for this shelxl refinement is uniquely defined
by the following loop, which should always be used as a source of
symmetry information in preference to the above space-group names.
They are only intended as comments.
;
_shelx_estimated_absorpt_t_min 0.983
_shelx_estimated_absorpt_t_max 0.985
_shelxl_version_number 2014-3

loop_
_space_group_symop_operation_xyz
'x, y, z'
'-x, -y, -z'

loop_
_atom_site_label
_atom_site_type_symbol
_atom_site_fract_x
_atom_site_fract_y
_atom_site_fract_z
_atom_site_U_iso_or_equiv
_atom_site_adp_type
_atom_site_occupancy
_atom_site_site_symmetry_order
_atom_site_calc_flag
_atom_site_refinement_flags_posn
_atom_site_refinement_flags_adp
C1 C 0.7476(2) -0.06717(16) 0.30691(12) 0.0201(4) Uani 1 1 d . .
H1 H 0.7775 -0.1210 0.3639 0.024 Uiso 1 1 calc R U
C2 C 0.8105(2) -0.11936(16) 0.24187(12) 0.0200(4) Uani 1 1 d . .
B1 B 0.6341(3) 0.06714(18) 0.30253(14) 0.0195(4) Uani 1 1 d . .
C3 C 0.5071(2) 0.14558(15) 0.22676(12) 0.0200(4) Uani 1 1 d . .
C4 C 0.3933(2) 0.09808(16) 0.20645(12) 0.0218(4) Uani 1 1 d . .
C5 C 0.2889(2) 0.16666(17) 0.13649(13) 0.0260(4) Uani 1 1 d . .
H5 H 0.2104 0.1339 0.1253 0.031 Uiso 1 1 calc R U
C6 C 0.2961(3) 0.28174(18) 0.08245(13) 0.0279(5) Uani 1 1 d . .
C7 C 0.4070(3) 0.32838(17) 0.10265(13) 0.0279(5) Uani 1 1 d . .
H7 H 0.4144 0.4065 0.0662 0.033 Uiso 1 1 calc R U
C8 C 0.5084(2) 0.26558(16) 0.17428(13) 0.0253(4) Uani 1 1 d . .
C9 C 0.3785(2) -0.02784(16) 0.25887(13) 0.0263(4) Uani 1 1 d . .
H9 H 0.2660 -0.0295 0.2532 0.039 Uiso 1 1 calc R U
H9A H 0.3965 -0.0443 0.3203 0.039 Uiso 1 1 calc R U
H9B H 0.4634 -0.0913 0.2370 0.039 Uiso 1 1 calc R U
C10 C 0.1875(3) 0.3517(2) 0.00479(14) 0.0406(6) Uani 1 1 d . .
H10 H 0.2077 0.3000 -0.0331 0.061 Uiso 1 1 calc R U
H10A H 0.2154 0.4273 -0.0277 0.061 Uiso 1 1 calc R U
H10B H 0.0688 0.3732 0.0246 0.061 Uiso 1 1 calc R U
C11 C 0.6220(3) 0.32667(17) 0.19137(14) 0.0331(5) Uani 1 1 d . .
H11 H 0.6101 0.4060 0.1458 0.050 Uiso 1 1 calc R U
H11A H 0.7391 0.2731 0.1912 0.050 Uiso 1 1 calc R U
H11B H 0.5906 0.3406 0.2482 0.050 Uiso 1 1 calc R U
C12 C 0.6407(2) 0.11940(15) 0.37837(12) 0.0189(4) Uani 1 1 d . .
C13 C 0.4921(2) 0.16528(15) 0.42647(12) 0.0203(4) Uani 1 1 d . .
C14 C 0.4989(3) 0.21882(15) 0.48865(12) 0.0239(4) Uani 1 1 d . .
H14 H 0.3981 0.2508 0.5194 0.029 Uiso 1 1 calc R U
C15 C 0.6484(3) 0.22685(16) 0.50706(12) 0.0264(5) Uani 1 1 d . .
C16 C 0.7951(3) 0.17601(15) 0.46348(12) 0.0240(4) Uani 1 1 d . .
H16 H 0.8991 0.1774 0.4771 0.029 Uiso 1 1 calc R U
C17 C 0.7939(2) 0.12262(15) 0.39987(12) 0.0210(4) Uani 1 1 d . .
C18 C 0.9589(2) 0.07630(17) 0.35270(13) 0.0273(4) Uani 1 1 d . .
H18 H 0.9604 0.1339 0.2938 0.041 Uiso 1 1 calc R U
H18A H 0.9715 -0.0054 0.3492 0.041 Uiso 1 1 calc R U
H18B H 1.0520 0.0704 0.3845 0.041 Uiso 1 1 calc R U
C19 C 0.3272(2) 0.15200(16) 0.41548(13) 0.0249(4) Uani 1 1 d . .
H19 H 0.2398 0.1902 0.4533 0.037 Uiso 1 1 calc R U
H19A H 0.3387 0.0641 0.4313 0.037 Uiso 1 1 calc R U
H19B H 0.2957 0.1930 0.3546 0.037 Uiso 1 1 calc R U
C20 C 0.6506(3) 0.29089(19) 0.57191(14) 0.0370(5) Uani 1 1 d . .
H20 H 0.7653 0.2645 0.5914 0.056 Uiso 1 1 calc R U
H20A H 0.5751 0.2690 0.6221 0.056 Uiso 1 1 calc R U
H20B H 0.6128 0.3806 0.5441 0.056 Uiso 1 1 calc R U
C21 C 0.8015(2) -0.04004(15) 0.14932(12) 0.0194(4) Uani 1 1 d . .
C22 C 0.8633(2) 0.06007(16) 0.12245(13) 0.0241(4) Uani 1 1 d . .
H22 H 0.9238 0.0712 0.1618 0.029 Uiso 1 1 calc R U
C23 C 0.8377(2) 0.14355(16) 0.03926(13) 0.0254(4) Uani 1 1 d . .
H23 H 0.8804 0.2113 0.0220 0.031 Uiso 1 1 calc R U
C24 C 0.7504(2) 0.12822(16) -0.01840(12) 0.0240(4) Uani 1 1 d . .
C25 C 0.6978(2) 0.02423(16) 0.00533(12) 0.0234(4) Uani 1 1 d . .
H25 H 0.6428 0.0111 -0.0353 0.028 Uiso 1 1 calc R U
C26 C 0.7256(2) -0.05959(16) 0.08777(12) 0.0218(4) Uani 1 1 d . .
H26 H 0.6925 -0.1315 0.1028 0.026 Uiso 1 1 calc R U
C27 C 0.7077(3) 0.22240(17) -0.10501(13) 0.0285(5) Uani 1 1 d . .
F1 F 0.54844(16) 0.24457(12) -0.12519(9) 0.0512(4) Uani 1 1 d . .
F2 F 0.71925(19) 0.33123(10) -0.11015(8) 0.0487(4) Uani 1 1 d . .
F3 F 0.80358(15) 0.18872(10) -0.17153(7) 0.0372(3) Uani 1 1 d . .
B2 B 0.8794(3) -0.26323(19) 0.26526(14) 0.0207(5) Uani 1 1 d . .
O1 O 0.89403(17) -0.32407(10) 0.20618(8) 0.0245(3) Uani 1 1 d . .
O2 O 0.92033(17) -0.34004(10) 0.34761(8) 0.0241(3) Uani 1 1 d . .
C28 C 0.9958(2) -0.46647(15) 0.34094(12) 0.0219(4) Uani 1 1 d . .
C29 C 0.9180(3) -0.45383(16) 0.25651(13) 0.0251(4) Uani 1 1 d . .
C30 C 1.1847(3) -0.49168(17) 0.33298(14) 0.0303(5) Uani 1 1 d . .
H30 H 1.2131 -0.4306 0.2810 0.045 Uiso 1 1 calc R U
H30A H 1.2410 -0.5748 0.3280 0.045 Uiso 1 1 calc R U
H30B H 1.2222 -0.4859 0.3848 0.045 Uiso 1 1 calc R U
C31 C 0.9449(3) -0.55781(17) 0.42118(13) 0.0324(5) Uani 1 1 d . .
H31 H 1.0063 -0.5688 0.4710 0.049 Uiso 1 1 calc R U
H31A H 0.9719 -0.6374 0.4107 0.049 Uiso 1 1 calc R U
H31B H 0.8236 -0.5262 0.4337 0.049 Uiso 1 1 calc R U
C32 C 0.7441(3) -0.46846(19) 0.27240(17) 0.0417(6) Uani 1 1 d . .
H32 H 0.6736 -0.4161 0.3072 0.063 Uiso 1 1 calc R U
H32A H 0.7535 -0.5550 0.3038 0.063 Uiso 1 1 calc R U
H32B H 0.6929 -0.4437 0.2164 0.063 Uiso 1 1 calc R U
C33 C 1.0327(3) -0.53501(17) 0.20432(14) 0.0378(6) Uani 1 1 d . .
H33 H 0.9748 -0.5241 0.1533 0.057 Uiso 1 1 calc R U
H33A H 1.0623 -0.6217 0.2407 0.057 Uiso 1 1 calc R U
H33B H 1.1354 -0.5118 0.1852 0.057 Uiso 1 1 calc R U

loop_
_atom_site_aniso_label
_atom_site_aniso_U_11
_atom_site_aniso_U_22
_atom_site_aniso_U_33
_atom_site_aniso_U_23
_atom_site_aniso_U_13
_atom_site_aniso_U_12
C1 0.0217(10) 0.0190(9) 0.0205(9) -0.0050(8) -0.0028(8) -0.0078(7)
C2 0.0167(9) 0.0216(9) 0.0227(10) -0.0060(8) -0.0009(7) -0.0080(7)
B1 0.0179(10) 0.0210(10) 0.0205(11) -0.0046(9) 0.0026(8) -0.0106(8)
C3 0.0193(9) 0.0182(9) 0.0232(10) -0.0111(8) -0.0002(8) -0.0024(7)
C4 0.0179(9) 0.0245(10) 0.0251(10) -0.0143(8) 0.0012(8) -0.0036(7)
C5 0.0192(10) 0.0318(11) 0.0288(11) -0.0178(9) -0.0020(8) -0.0017(8)
C6 0.0237(11) 0.0305(11) 0.0263(11) -0.0163(9) -0.0039(8) 0.0036(8)
C7 0.0297(11) 0.0219(10) 0.0252(11) -0.0072(8) -0.0025(9) 0.0004(8)
C8 0.0251(11) 0.0223(10) 0.0261(11) -0.0088(8) -0.0019(8) -0.0032(8)
C9 0.0231(10) 0.0301(10) 0.0323(11) -0.0145(9) 0.0010(9) -0.0124(8)
C10 0.0387(14) 0.0421(13) 0.0337(13) -0.0158(11) -0.0147(11) 0.0055(10)
C11 0.0424(13) 0.0213(10) 0.0359(12) -0.0034(9) -0.0077(10) -0.0132(9)
C12 0.0237(10) 0.0110(8) 0.0202(9) -0.0026(7) -0.0043(8) -0.0041(7)
C13 0.0251(10) 0.0130(8) 0.0205(9) -0.0025(7) -0.0022(8) -0.0052(7)
C14 0.0312(11) 0.0181(9) 0.0206(10) -0.0063(8) 0.0026(8) -0.0068(8)
C15 0.0436(13) 0.0186(9) 0.0206(10) -0.0049(8) -0.0014(9) -0.0153(9)
C16 0.0312(11) 0.0220(10) 0.0227(10) -0.0036(8) -0.0062(8) -0.0144(8)
C17 0.0247(10) 0.0165(9) 0.0201(10) -0.0009(8) -0.0041(8) -0.0077(7)
C18 0.0231(10) 0.0326(11) 0.0301(11) -0.0112(9) -0.0033(9) -0.0110(8)
C19 0.0221(10) 0.0241(10) 0.0252(10) -0.0076(8) 0.0028(8) -0.0049(8)
C20 0.0550(15) 0.0362(12) 0.0283(12) -0.0143(10) 0.0034(10) -0.0226(11)
C21 0.0159(9) 0.0171(9) 0.0220(10) -0.0066(8) 0.0029(7) -0.0023(7)
C22 0.0221(10) 0.0238(10) 0.0296(11) -0.0099(8) 0.0007(8) -0.0103(8)
C23 0.0253(11) 0.0189(9) 0.0314(11) -0.0048(8) 0.0032(9) -0.0108(8)
C24 0.0200(10) 0.0231(10) 0.0227(10) -0.0049(8) 0.0037(8) -0.0035(8)
C25 0.0225(10) 0.0253(10) 0.0231(10) -0.0100(8) 0.0019(8) -0.0070(8)
C26 0.0239(10) 0.0180(9) 0.0241(10) -0.0079(8) 0.0012(8) -0.0067(7)
C27 0.0255(11) 0.0267(11) 0.0255(11) -0.0039(9) 0.0039(9) -0.0050(8)
F1 0.0249(7) 0.0555(8) 0.0448(8) 0.0161(7) -0.0077(6) -0.0065(6)
F2 0.0826(11) 0.0247(7) 0.0341(8) -0.0005(6) -0.0023(7) -0.0198(6)
F3 0.0363(7) 0.0429(7) 0.0224(6) -0.0056(5) 0.0037(5) -0.0068(5)
B2 0.0184(11) 0.0228(11) 0.0228(11) -0.0093(9) 0.0024(9) -0.0080(8)
O1 0.0325(8) 0.0158(6) 0.0216(7) -0.0052(5) -0.0053(6) -0.0020(5)
O2 0.0351(8) 0.0153(6) 0.0217(7) -0.0067(5) -0.0014(6) -0.0068(5)
C28 0.0281(11) 0.0150(9) 0.0214(10) -0.0055(8) -0.0017(8) -0.0053(7)
C29 0.0323(11) 0.0167(9) 0.0270(11) -0.0078(8) -0.0081(9) -0.0047(8)
C30 0.0295(12) 0.0227(10) 0.0358(12) -0.0030(9) -0.0093(9) -0.0073(8)
C31 0.0457(14) 0.0233(10) 0.0261(11) -0.0039(9) 0.0001(10) -0.0129(9)
C32 0.0405(14) 0.0294(11) 0.0604(16) -0.0123(11) -0.0160(12) -0.0131(10)
C33 0.0589(16) 0.0212(10) 0.0280(12) -0.0114(9) -0.0113(11) 0.0016(10)

loop_
_atom_type_symbol
_atom_type_description
_atom_type_scat_dispersion_real
_atom_type_scat_dispersion_imag
_atom_type_scat_source
C C 0.0033 0.0016 'International Tables Vol C Tables 4.2.6.8 and 6.1.1.4'
H H 0.0000 0.0000 'International Tables Vol C Tables 4.2.6.8 and 6.1.1.4'
B B 0.0013 0.0007 'International Tables Vol C Tables 4.2.6.8 and 6.1.1.4'
O O 0.0106 0.0060 'International Tables Vol C Tables 4.2.6.8 and 6.1.1.4'
F F 0.0171 0.0103 'International Tables Vol C Tables 4.2.6.8 and 6.1.1.4'

loop_
_geom_angle_atom_site_label_1
_geom_angle_atom_site_label_2
_geom_angle_atom_site_label_3
_geom_angle
C2 C1 B1 130.21(17)
C2 C1 H1 114.9
B1 C1 H1 114.9
C1 C2 C21 120.04(15)
C1 C2 B2 119.26(16)
C21 C2 B2 120.54(16)
C1 B1 C3 120.10(16)
C1 B1 C12 118.79(16)
C3 B1 C12 120.99(15)
C4 C3 C8 117.46(16)
C4 C3 B1 121.76(15)
C8 C3 B1 120.74(16)
C5 C4 C3 120.59(17)
C5 C4 C9 117.26(17)
C3 C4 C9 122.15(16)
C6 C5 C4 121.89(18)
C6 C5 H5 119.1
C4 C5 H5 119.1
C7 C6 C5 117.41(18)
C7 C6 C10 121.61(19)
C5 C6 C10 120.98(19)
C6 C7 C8 122.68(18)
C6 C7 H7 118.7
C8 C7 H7 118.7
C7 C8 C3 119.82(18)
C7 C8 C11 118.15(17)
C3 C8 C11 121.99(17)
C4 C9 H9 109.5
C4 C9 H9A 109.5
H9 C9 H9A 109.5
C4 C9 H9B 109.5
H9 C9 H9B 109.5
H9A C9 H9B 109.5
C6 C10 H10 109.5
C6 C10 H10A 109.5
H10 C10 H10A 109.5
C6 C10 H10B 109.5
H10 C10 H10B 109.5
H10A C10 H10B 109.5
C8 C11 H11 109.5
C8 C11 H11A 109.5
H11 C11 H11A 109.5
C8 C11 H11B 109.5
H11 C11 H11B 109.5
H11A C11 H11B 109.5
C17 C12 C13 117.88(17)
C17 C12 B1 121.22(16)
C13 C12 B1 120.89(16)
C14 C13 C12 119.88(17)
C14 C13 C19 118.49(17)
C12 C13 C19 121.56(16)
C15 C14 C13 122.12(18)
C15 C14 H14 118.9
C13 C14 H14 118.9
C16 C15 C14 117.99(17)
C16 C15 C20 121.10(19)
C14 C15 C20 120.91(19)
C15 C16 C17 121.81(18)
C15 C16 H16 119.1
C17 C16 H16 119.1
C16 C17 C12 120.16(17)
C16 C17 C18 117.63(17)
C12 C17 C18 122.12(17)
C17 C18 H18 109.5
C17 C18 H18A 109.5
H18 C18 H18A 109.5
C17 C18 H18B 109.5
H18 C18 H18B 109.5
H18A C18 H18B 109.5
C13 C19 H19 109.5
C13 C19 H19A 109.5
H19 C19 H19A 109.5
C13 C19 H19B 109.5
H19 C19 H19B 109.5
H19A C19 H19B 109.5
C15 C20 H20 109.5
C15 C20 H20A 109.5
H20 C20 H20A 109.5
C15 C20 H20B 109.5
H20 C20 H20B 109.5
H20A C20 H20B 109.5
C22 C21 C26 117.98(17)
C22 C21 C2 120.37(17)
C26 C21 C2 121.59(16)
C23 C22 C21 121.05(18)
C23 C22 H22 119.5
C21 C22 H22 119.5
C24 C23 C22 119.99(17)
C24 C23 H23 120.0
C22 C23 H23 120.0
C23 C24 C25 119.66(17)
C23 C24 C27 121.04(17)
C25 C24 C27 119.28(18)
C26 C25 C24 120.08(18)
C26 C25 H25 120.0
C24 C25 H25 120.0
C25 C26 C21 120.87(17)
C25 C26 H26 119.6
C21 C26 H26 119.6
F2 C27 F3 106.66(16)
F2 C27 F1 106.15(16)
F3 C27 F1 104.33(17)
F2 C27 C24 113.27(17)
F3 C27 C24 113.81(15)
F1 C27 C24 111.92(16)
O2 B2 O1 113.77(15)
O2 B2 C2 123.18(17)
O1 B2 C2 122.93(17)
B2 O1 C29 106.47(14)
B2 O2 C28 106.54(14)
O2 C28 C30 106.27(14)
O2 C28 C31 109.81(15)
C30 C28 C31 111.56(16)
O2 C28 C29 101.62(13)
C30 C28 C29 114.02(16)
C31 C28 C29 112.84(16)
O1 C29 C33 109.07(16)
O1 C29 C32 106.10(15)
C33 C29 C32 111.40(17)
O1 C29 C28 102.32(13)
C33 C29 C28 113.91(16)
C32 C29 C28 113.27(17)
C28 C30 H30 109.5
C28 C30 H30A 109.5
H30 C30 H30A 109.5
C28 C30 H30B 109.5
H30 C30 H30B 109.5
H30A C30 H30B 109.5
C28 C31 H31 109.5
C28 C31 H31A 109.5
H31 C31 H31A 109.5
C28 C31 H31B 109.5
H31 C31 H31B 109.5
H31A C31 H31B 109.5
C29 C32 H32 109.5
C29 C32 H32A 109.5
H32 C32 H32A 109.5
C29 C32 H32B 109.5
H32 C32 H32B 109.5
H32A C32 H32B 109.5
C29 C33 H33 109.5
C29 C33 H33A 109.5
H33 C33 H33A 109.5
C29 C33 H33B 109.5
H33 C33 H33B 109.5
H33A C33 H33B 109.5

loop_
_geom_bond_atom_site_label_1
_geom_bond_atom_site_label_2
_geom_bond_distance
C1 C2 1.364(2)
C1 B1 1.562(3)
C1 H1 0.9500
C2 C21 1.488(2)
C2 B2 1.563(3)
B1 C3 1.580(3)
B1 C12 1.587(3)
C3 C4 1.409(2)
C3 C8 1.419(2)
C4 C5 1.393(3)
C4 C9 1.514(2)
C5 C6 1.392(3)
C5 H5 0.9500
C6 C7 1.379(3)
C6 C10 1.505(3)
C7 C8 1.393(3)
C7 H7 0.9500
C8 C11 1.507(3)
C9 H9 0.9800
C9 H9A 0.9800
C9 H9B 0.9800
C10 H10 0.9800
C10 H10A 0.9800
C10 H10B 0.9800
C11 H11 0.9800
C11 H11A 0.9800
C11 H11B 0.9800
C12 C17 1.413(2)
C12 C13 1.420(2)
C13 C14 1.395(3)
C13 C19 1.505(3)
C14 C15 1.389(3)
C14 H14 0.9500
C15 C16 1.387(3)
C15 C20 1.516(3)
C16 C17 1.401(3)
C16 H16 0.9500
C17 C18 1.510(3)
C18 H18 0.9800
C18 H18A 0.9800
C18 H18B 0.9800
C19 H19 0.9800
C19 H19A 0.9800
C19 H19B 0.9800
C20 H20 0.9800
C20 H20A 0.9800
C20 H20B 0.9800
C21 C22 1.396(2)
C21 C26 1.396(3)
C22 C23 1.387(3)
C22 H22 0.9500
C23 C24 1.378(3)
C23 H23 0.9500
C24 C25 1.394(3)
C24 C27 1.487(3)
C25 C26 1.380(3)
C25 H25 0.9500
C26 H26 0.9500
C27 F2 1.330(2)
C27 F3 1.343(2)
C27 F1 1.353(2)
B2 O2 1.366(2)
B2 O1 1.368(2)
O1 C29 1.465(2)
O2 C28 1.478(2)
C28 C30 1.516(3)
C28 C31 1.517(3)
C28 C29 1.558(3)
C29 C33 1.513(3)
C29 C32 1.518(3)
C30 H30 0.9800
C30 H30A 0.9800
C30 H30B 0.9800
C31 H31 0.9800
C31 H31A 0.9800
C31 H31B 0.9800
C32 H32 0.9800
C32 H32A 0.9800
C32 H32B 0.9800
C33 H33 0.9800
C33 H33A 0.9800
C33 H33B 0.9800

loop_
_geom_torsion_atom_site_label_1
_geom_torsion_atom_site_label_2
_geom_torsion_atom_site_label_3
_geom_torsion_atom_site_label_4
_geom_torsion
B1 C1 C2 C21 11.9(3)
B1 C1 C2 B2 -163.49(18)
C2 C1 B1 C3 29.0(3)
C2 C1 B1 C12 -154.78(19)
C1 B1 C3 C4 50.6(2)
C12 B1 C3 C4 -125.57(19)
C1 B1 C3 C8 -127.01(19)
C12 B1 C3 C8 56.9(2)
C8 C3 C4 C5 1.0(3)
B1 C3 C4 C5 -176.66(16)
C8 C3 C4 C9 -178.87(16)
B1 C3 C4 C9 3.5(3)
C3 C4 C5 C6 2.2(3)
C9 C4 C5 C6 -177.93(17)
C4 C5 C6 C7 -2.5(3)
C4 C5 C6 C10 177.19(18)
C5 C6 C7 C8 -0.5(3)
C10 C6 C7 C8 179.83(18)
C6 C7 C8 C3 3.7(3)
C6 C7 C8 C11 -178.57(19)
C4 C3 C8 C7 -3.8(3)
B1 C3 C8 C7 173.84(17)
C4 C3 C8 C11 178.55(18)
B1 C3 C8 C11 -3.8(3)
C1 B1 C12 C17 56.4(2)
C3 B1 C12 C17 -127.45(19)
C1 B1 C12 C13 -124.06(18)
C3 B1 C12 C13 52.1(2)
C17 C12 C13 C14 4.1(2)
B1 C12 C13 C14 -175.46(16)
C17 C12 C13 C19 -172.72(15)
B1 C12 C13 C19 7.7(2)
C12 C13 C14 C15 -1.4(3)
C19 C13 C14 C15 175.52(16)
C13 C14 C15 C16 -2.0(3)
C13 C14 C15 C20 177.10(17)
C14 C15 C16 C17 2.8(3)
C20 C15 C16 C17 -176.40(16)
C15 C16 C17 C12 0.0(3)
C15 C16 C17 C18 176.64(16)
C13 C12 C17 C16 -3.5(2)
B1 C12 C17 C16 176.13(15)
C13 C12 C17 C18 -179.92(15)
B1 C12 C17 C18 -0.3(3)
C1 C2 C21 C22 52.7(2)
B2 C2 C21 C22 -131.92(18)
C1 C2 C21 C26 -124.6(2)
B2 C2 C21 C26 50.8(2)
C26 C21 C22 C23 5.3(3)
C2 C21 C22 C23 -172.13(17)
C21 C22 C23 C24 -0.1(3)
C22 C23 C24 C25 -4.2(3)
C22 C23 C24 C27 174.36(17)
C23 C24 C25 C26 3.3(3)
C27 C24 C25 C26 -175.30(16)
C24 C25 C26 C21 2.0(3)
C22 C21 C26 C25 -6.2(3)
C2 C21 C26 C25 171.18(16)
C23 C24 C27 F2 -17.3(3)
C25 C24 C27 F2 161.26(17)
C23 C24 C27 F3 104.8(2)
C25 C24 C27 F3 -76.7(2)
C23 C24 C27 F1 -137.26(19)
C25 C24 C27 F1 41.3(2)
C1 C2 B2 O2 -17.3(3)
C21 C2 B2 O2 167.34(17)
C1 C2 B2 O1 158.47(18)
C21 C2 B2 O1 -16.9(3)
O2 B2 O1 C29 11.0(2)
C2 B2 O1 C29 -165.08(17)
O1 B2 O2 C28 9.5(2)
C2 B2 O2 C28 -174.39(17)
B2 O2 C28 C30 95.28(17)
B2 O2 C28 C31 -143.93(17)
B2 O2 C28 C29 -24.25(18)
B2 O1 C29 C33 -146.25(17)
B2 O1 C29 C32 93.65(18)
B2 O1 C29 C28 -25.29(18)
O2 C28 C29 O1 29.78(17)
C30 C28 C29 O1 -84.10(17)
C31 C28 C29 O1 147.29(15)
O2 C28 C29 C33 147.33(16)
C30 C28 C29 C33 33.5(2)
C31 C28 C29 C33 -95.2(2)
O2 C28 C29 C32 -83.98(17)
C30 C28 C29 C32 162.14(15)
C31 C28 C29 C32 33.5(2)
